data_7714115
loop_
_publ_author_name
'Yoshino, Junro'
'Hirono, Yoshito'
'Kaneda, Ayako'
'Hayashi, Naoto'

_publ_section_title
;
 Synthesis, Structures, and Solid-State Photoresponsive Color Change
 Behavior of Boronium Complexes Bearing a Pyridine-Imine, Diimine, or
 Pyridine-Ketone Bidentate Ligand
;
_journal_name_full 'Dalton Transactions'
_journal_paper_doi 10.1039/D3DT02332J
_journal_year 2023
_chemical_formula_moiety 'C21 H24 B F3 N2 O3 S'
_chemical_formula_sum 'C21 H24 B F3 N2 O3 S'
_chemical_formula_weight 452.30
_space_group_crystal_system triclinic
_space_group_IT_number 2
_space_group_name_Hall '-P 1'
_space_group_name_H-M_alt 'P -1'
_atom_sites_solution_hydrogens geom
_atom_sites_solution_primary direct
_atom_sites_solution_secondary difmap
_audit_update_record
;
2022-06-03 deposited with the CCDC.	2023-10-04 downloaded from the CCDC.
;
_cell_angle_alpha 71.120(5)
_cell_angle_beta 75.442(5)
_cell_angle_gamma 75.444(5)
_cell_formula_units_Z 2
_cell_length_a 10.0569(3)
_cell_length_b 10.2766(3)
_cell_length_c 10.9148(4)
_cell_measurement_reflns_used 8652
_cell_measurement_temperature 173
_cell_measurement_theta_max 27.47
_cell_measurement_theta_min 2.00
_cell_volume 1015.14(7)
_computing_cell_refinement 'RAPID AUTO'
_computing_data_collection 'RAPID AUTO (Rigaku, ????)'
_computing_data_reduction 'RAPID AUTO'
_computing_molecular_graphics 'CrystalStructure 4.3'
_computing_publication_material 'CrystalStructure 4.3 (Rigaku, 2019)'
_computing_structure_refinement 'SHELXL Version 2018/3 (Sheldrick, 2008)'
_computing_structure_solution 'SHELXS Version 2013/1 (Sheldrick, 2008)'
_diffrn_ambient_temperature 173
_diffrn_detector_area_resol_mean 10.000
_diffrn_measured_fraction_theta_full 0.999
_diffrn_measured_fraction_theta_max 0.998
_diffrn_measurement_device_type 'Rigaku R-AXIS RAPID'
_diffrn_measurement_method \w
_diffrn_radiation_type 'Mo K\a'
_diffrn_radiation_wavelength 0.71075
_diffrn_reflns_av_R_equivalents 0.0237
_diffrn_reflns_av_unetI/netI 0.0309
_diffrn_reflns_Laue_measured_fraction_full 0.999
_diffrn_reflns_Laue_measured_fraction_max 0.998
_diffrn_reflns_limit_h_max 13
_diffrn_reflns_limit_h_min -12
_diffrn_reflns_limit_k_max 13
_diffrn_reflns_limit_k_min -12
_diffrn_reflns_limit_l_max 14
_diffrn_reflns_limit_l_min -14
_diffrn_reflns_number 10088
_diffrn_reflns_point_group_measured_fraction_full 0.999
_diffrn_reflns_point_group_measured_fraction_max 0.998
_diffrn_reflns_theta_full 25.242
_diffrn_reflns_theta_max 27.469
_diffrn_reflns_theta_min 2.007
_diffrn_standards_number 0
_exptl_absorpt_coefficient_mu 0.214
_exptl_absorpt_correction_T_max 0.959
_exptl_absorpt_correction_T_min 0.785
_exptl_absorpt_correction_type multi-scan
_exptl_absorpt_process_details 'ABSCOR (Rigaku, 1995)'
_exptl_crystal_colour yellow
_exptl_crystal_density_diffrn 1.480
_exptl_crystal_density_method 'not measured'
_exptl_crystal_description prism
_exptl_crystal_F_000 472.00
_exptl_crystal_size_max 0.442
_exptl_crystal_size_mid 0.345
_exptl_crystal_size_min 0.198
_refine_diff_density_max 0.38
_refine_diff_density_min -0.37
_refine_ls_extinction_method none
_refine_ls_goodness_of_fit_ref 0.932
_refine_ls_hydrogen_treatment constr
_refine_ls_number_parameters 280
_refine_ls_number_reflns 4636
_refine_ls_number_restraints 0
_refine_ls_R_factor_all 0.0501
_refine_ls_R_factor_gt 0.0366
_refine_ls_shift/su_max 0.001
_refine_ls_structure_factor_coef Fsqd
_refine_ls_weighting_details 'w = 1/[\s^2^(Fo^2^)+(0.1000P)^2^] where P=(Fo^2^+2Fc^2^)/3'
_refine_ls_weighting_scheme calc
_refine_ls_wR_factor_gt 0.1119
_refine_ls_wR_factor_ref 0.1216
_reflns_Friedel_coverage 0.000
_reflns_number_gt 3791
_reflns_number_total 4636
_reflns_threshold_expression F^2^>2.0\s(F^2^)
_cod_data_source_file d3dt02332j2.cif
_cod_data_source_block piphbbnotf
_cod_original_cell_volume 1015.14(6)
_cod_database_code 7714115

loop_
_space_group_symop_id
_space_group_symop_operation_xyz
1 +X,+Y,+Z
2 -X,-Y,-Z

loop_
_atom_site_label
_atom_site_type_symbol
_atom_site_fract_x
_atom_site_fract_y
_atom_site_fract_z
_atom_site_U_iso_or_equiv
_atom_site_adp_type
_atom_site_occupancy
_atom_site_site_symmetry_order
_atom_site_calc_flag
_atom_site_refinement_flags_posn
_atom_site_refinement_flags_adp
_atom_site_refinement_flags_occupancy
_atom_site_disorder_assembly
_atom_site_disorder_group
S1 S 0.29872(4) 0.69620(4) 0.09543(3) 0.02325(12) Uani 1 1 d . . . . .
F1 F 0.41943(12) 0.86533(11) 0.14783(10) 0.0427(3) Uani 1 1 d . . . . .
F2 F 0.56280(10) 0.69504(12) 0.08578(12) 0.0488(3) Uani 1 1 d . . . . .
F3 F 0.46643(11) 0.86771(11) -0.05640(10) 0.0440(3) Uani 1 1 d . . . . .
O1 O 0.29617(12) 0.61180(12) 0.23019(10) 0.0321(3) Uani 1 1 d . . . . .
O2 O 0.34332(13) 0.61730(13) -0.00028(11) 0.0366(3) Uani 1 1 d . . . . .
O3 O 0.18165(12) 0.80868(14) 0.07396(13) 0.0404(3) Uani 1 1 d . . . . .
N1 N 0.44358(12) 0.27405(12) 0.46883(11) 0.0196(2) Uani 1 1 d . . . . .
N2 N 0.29790(11) 0.27779(12) 0.32824(11) 0.0181(2) Uani 1 1 d . . . . .
C1 C 0.28725(15) 0.06988(14) 0.55741(13) 0.0219(3) Uani 1 1 d . . . . .
H1 H 0.360478 0.010872 0.507047 0.026 Uiso 1 1 calc R U . . .
C2 C 0.31730(17) 0.03271(16) 0.69796(14) 0.0273(3) Uani 1 1 d . . . . .
H2A H 0.300905 -0.063496 0.745306 0.033 Uiso 1 1 calc R U . . .
H2B H 0.417456 0.032322 0.690995 0.033 Uiso 1 1 calc R U . . .
C3 C 0.22998(17) 0.13089(16) 0.78134(14) 0.0281(3) Uani 1 1 d . . . . .
H3A H 0.281198 0.122245 0.850920 0.034 Uiso 1 1 calc R U . . .
H3B H 0.141303 0.097160 0.825864 0.034 Uiso 1 1 calc R U . . .
C4 C 0.19376(16) 0.28765(15) 0.70831(14) 0.0257(3) Uani 1 1 d . . . . .
H4A H 0.270411 0.333109 0.706467 0.031 Uiso 1 1 calc R U . . .
H4B H 0.108202 0.329772 0.760679 0.031 Uiso 1 1 calc R U . . .
C5 C 0.16970(14) 0.32412(14) 0.56538(13) 0.0208(3) Uani 1 1 d . . . . .
H5 H 0.171368 0.425767 0.522120 0.025 Uiso 1 1 calc R U . . .
C6 C 0.02828(14) 0.29480(16) 0.56296(14) 0.0244(3) Uani 1 1 d . . . . .
H6A H -0.046567 0.348179 0.615877 0.029 Uiso 1 1 calc R U . . .
H6B H 0.012216 0.329439 0.471076 0.029 Uiso 1 1 calc R U . . .
C7 C 0.01690(16) 0.13997(16) 0.61613(15) 0.0282(3) Uani 1 1 d . . . . .
H7A H 0.006887 0.112080 0.713242 0.034 Uiso 1 1 calc R U . . .
H7B H -0.068921 0.127965 0.595491 0.034 Uiso 1 1 calc R U . . .
C8 C 0.14193(16) 0.04197(15) 0.56042(15) 0.0260(3) Uani 1 1 d . . . . .
H8A H 0.134583 0.049716 0.469464 0.031 Uiso 1 1 calc R U . . .
H8B H 0.136076 -0.055485 0.613690 0.031 Uiso 1 1 calc R U . . .
C9 C 0.51434(15) 0.26638(17) 0.56187(14) 0.0262(3) Uani 1 1 d . . . . .
H9 H 0.476085 0.230174 0.652205 0.031 Uiso 1 1 calc R U . . .
C10 C 0.64120(16) 0.31011(17) 0.52830(15) 0.0283(3) Uani 1 1 d . . . . .
H10 H 0.688789 0.304553 0.595310 0.034 Uiso 1 1 calc R U . . .
C11 C 0.69873(15) 0.36184(17) 0.39748(15) 0.0274(3) Uani 1 1 d . . . . .
H11 H 0.786523 0.390764 0.373962 0.033 Uiso 1 1 calc R U . . .
C12 C 0.62713(15) 0.37127(16) 0.30039(14) 0.0250(3) Uani 1 1 d . . . . .
H12 H 0.664366 0.406356 0.209588 0.030 Uiso 1 1 calc R U . . .
C13 C 0.50010(14) 0.32784(14) 0.34067(13) 0.0192(3) Uani 1 1 d . . . . .
C14 C 0.40663(14) 0.32869(14) 0.25879(13) 0.0202(3) Uani 1 1 d . . . . .
H14 H 0.423428 0.362607 0.165381 0.024 Uiso 1 1 calc R U . . .
C15 C 0.19801(14) 0.26948(15) 0.25573(13) 0.0201(3) Uani 1 1 d . . . . .
C16 C 0.09546(15) 0.38424(16) 0.21945(14) 0.0254(3) Uani 1 1 d . . . . .
H16 H 0.087636 0.467376 0.243188 0.030 Uiso 1 1 calc R U . . .
C17 C 0.00344(16) 0.37518(19) 0.14694(15) 0.0327(4) Uani 1 1 d . . . . .
H17 H -0.069232 0.452239 0.122577 0.039 Uiso 1 1 calc R U . . .
C18 C 0.01734(18) 0.2547(2) 0.11033(15) 0.0367(4) Uani 1 1 d . . . . .
H18 H -0.046000 0.249328 0.061373 0.044 Uiso 1 1 calc R U . . .
C19 C 0.12328(18) 0.14215(19) 0.14485(15) 0.0333(4) Uani 1 1 d . . . . .
H19 H 0.133750 0.060391 0.117991 0.040 Uiso 1 1 calc R U . . .
C20 C 0.21440(16) 0.14863(16) 0.21881(14) 0.0258(3) Uani 1 1 d . . . . .
H20 H 0.286756 0.071398 0.243642 0.031 Uiso 1 1 calc R U . . .
C21 C 0.44347(16) 0.78558(16) 0.06617(15) 0.0268(3) Uani 1 1 d . . . . .
B1 B 0.29519(16) 0.23271(16) 0.48437(14) 0.0185(3) Uani 1 1 d . . . . .

loop_
_atom_site_aniso_label
_atom_site_aniso_U_11
_atom_site_aniso_U_22
_atom_site_aniso_U_33
_atom_site_aniso_U_23
_atom_site_aniso_U_13
_atom_site_aniso_U_12
S1 0.0247(2) 0.0284(2) 0.02074(19) -0.01004(14) -0.00478(14) -0.00723(15)
F1 0.0595(7) 0.0403(6) 0.0421(6) -0.0170(5) -0.0145(5) -0.0214(5)
F2 0.0275(5) 0.0438(6) 0.0726(8) -0.0069(6) -0.0191(5) -0.0047(5)
F3 0.0530(7) 0.0460(6) 0.0299(5) 0.0041(4) -0.0059(5) -0.0248(5)
O1 0.0438(7) 0.0330(6) 0.0221(5) -0.0066(4) -0.0026(5) -0.0163(5)
O2 0.0465(7) 0.0438(7) 0.0288(6) -0.0212(5) -0.0028(5) -0.0145(6)
O3 0.0279(6) 0.0446(7) 0.0521(8) -0.0177(6) -0.0155(5) 0.0009(5)
N1 0.0186(6) 0.0235(6) 0.0182(5) -0.0068(4) -0.0055(4) -0.0029(5)
N2 0.0186(5) 0.0200(5) 0.0180(5) -0.0066(4) -0.0052(4) -0.0038(4)
C1 0.0237(7) 0.0200(6) 0.0211(7) -0.0070(5) -0.0034(5) -0.0011(5)
C2 0.0325(8) 0.0231(7) 0.0228(7) -0.0014(6) -0.0087(6) -0.0019(6)
C3 0.0339(8) 0.0319(8) 0.0177(7) -0.0048(6) -0.0063(6) -0.0058(7)
C4 0.0290(7) 0.0272(7) 0.0231(7) -0.0121(6) -0.0047(6) -0.0024(6)
C5 0.0227(7) 0.0187(6) 0.0208(6) -0.0066(5) -0.0042(5) -0.0020(5)
C6 0.0193(7) 0.0301(7) 0.0235(7) -0.0094(6) -0.0040(5) -0.0012(6)
C7 0.0227(7) 0.0338(8) 0.0307(8) -0.0106(6) -0.0010(6) -0.0116(6)
C8 0.0319(8) 0.0232(7) 0.0249(7) -0.0066(6) -0.0028(6) -0.0113(6)
C9 0.0252(7) 0.0375(8) 0.0188(7) -0.0081(6) -0.0079(6) -0.0069(6)
C10 0.0263(7) 0.0375(8) 0.0272(8) -0.0124(6) -0.0105(6) -0.0066(6)
C11 0.0208(7) 0.0367(8) 0.0305(8) -0.0130(6) -0.0061(6) -0.0095(6)
C12 0.0237(7) 0.0320(8) 0.0219(7) -0.0081(6) -0.0036(5) -0.0098(6)
C13 0.0197(6) 0.0220(6) 0.0187(6) -0.0083(5) -0.0045(5) -0.0042(5)
C14 0.0212(7) 0.0229(6) 0.0182(6) -0.0070(5) -0.0051(5) -0.0042(5)
C15 0.0194(6) 0.0274(7) 0.0163(6) -0.0050(5) -0.0042(5) -0.0097(6)
C16 0.0255(7) 0.0285(7) 0.0221(7) -0.0035(6) -0.0067(6) -0.0074(6)
C17 0.0232(7) 0.0474(10) 0.0240(7) 0.0010(7) -0.0104(6) -0.0089(7)
C18 0.0361(9) 0.0599(11) 0.0217(7) -0.0050(7) -0.0092(6) -0.0269(8)
C19 0.0425(9) 0.0436(9) 0.0227(7) -0.0109(7) -0.0020(6) -0.0255(8)
C20 0.0305(8) 0.0287(7) 0.0204(7) -0.0086(6) -0.0030(6) -0.0089(6)
C21 0.0294(8) 0.0268(7) 0.0252(7) -0.0034(6) -0.0093(6) -0.0077(6)
B1 0.0178(7) 0.0224(7) 0.0167(7) -0.0054(6) -0.0048(5) -0.0047(6)

loop_
_atom_type_symbol
_atom_type_description
_atom_type_scat_dispersion_real
_atom_type_scat_dispersion_imag
_atom_type_scat_source
C C 0.0033 0.0016
;
International Tables for Crystallography
(Vol. C, Tables 4.2.6.8 and 6.1.1.4)
;
H H 0.0000 0.0000
;
International Tables for Crystallography
(Vol. C, Table 6.1.1.4)
;
B B 0.0013 0.0007
;
International Tables for Crystallography
(Vol. C, Tables 4.2.6.8 and 6.1.1.4)
;
F F 0.0171 0.0103
;
International Tables for Crystallography
(Vol. C, Tables 4.2.6.8 and 6.1.1.4)
;
N N 0.0061 0.0033
;
International Tables for Crystallography
(Vol. C, Tables 4.2.6.8 and 6.1.1.4)
;
O O 0.0106 0.0060
;
International Tables for Crystallography
(Vol. C, Tables 4.2.6.8 and 6.1.1.4)
;
S S 0.1246 0.1234
;
International Tables for Crystallography
(Vol. C, Tables 4.2.6.8 and 6.1.1.4)
;

loop_
_geom_angle_atom_site_label_1
_geom_angle_atom_site_label_2
_geom_angle_atom_site_label_3
_geom_angle
_geom_angle_site_symmetry_1
_geom_angle_site_symmetry_3
_geom_angle_publ_flag
O3 S1 O2 115.70(7) . . ?
O3 S1 O1 115.34(8) . . ?
O2 S1 O1 114.33(7) . . ?
O3 S1 C21 103.44(7) . . ?
O2 S1 C21 103.13(7) . . ?
O1 S1 C21 102.31(7) . . ?
C9 N1 C13 117.94(12) . . ?
C9 N1 B1 130.04(12) . . ?
C13 N1 B1 111.99(10) . . ?
C14 N2 C15 116.48(11) . . ?
C14 N2 B1 113.28(11) . . ?
C15 N2 B1 130.24(10) . . ?
C2 C1 C8 111.34(12) . . ?
C2 C1 B1 109.15(11) . . ?
C8 C1 B1 110.03(11) . . ?
C2 C1 H1 108.8 . . ?
C8 C1 H1 108.8 . . ?
B1 C1 H1 108.8 . . ?
C3 C2 C1 115.56(12) . . ?
C3 C2 H2A 108.4 . . ?
C1 C2 H2A 108.4 . . ?
C3 C2 H2B 108.4 . . ?
C1 C2 H2B 108.4 . . ?
H2A C2 H2B 107.5 . . ?
C2 C3 C4 117.03(12) . . ?
C2 C3 H3A 108.0 . . ?
C4 C3 H3A 108.0 . . ?
C2 C3 H3B 108.0 . . ?
C4 C3 H3B 108.0 . . ?
H3A C3 H3B 107.3 . . ?
C3 C4 C5 116.98(12) . . ?
C3 C4 H4A 108.1 . . ?
C5 C4 H4A 108.1 . . ?
C3 C4 H4B 108.1 . . ?
C5 C4 H4B 108.1 . . ?
H4A C4 H4B 107.3 . . ?
C6 C5 C4 111.35(12) . . ?
C6 C5 B1 109.85(11) . . ?
C4 C5 B1 109.12(11) . . ?
C6 C5 H5 108.8 . . ?
C4 C5 H5 108.8 . . ?
B1 C5 H5 108.8 . . ?
C7 C6 C5 113.99(11) . . ?
C7 C6 H6A 108.8 . . ?
C5 C6 H6A 108.8 . . ?
C7 C6 H6B 108.8 . . ?
C5 C6 H6B 108.8 . . ?
H6A C6 H6B 107.6 . . ?
C8 C7 C6 114.12(12) . . ?
C8 C7 H7A 108.7 . . ?
C6 C7 H7A 108.7 . . ?
C8 C7 H7B 108.7 . . ?
C6 C7 H7B 108.7 . . ?
H7A C7 H7B 107.6 . . ?
C7 C8 C1 115.23(12) . . ?
C7 C8 H8A 108.5 . . ?
C1 C8 H8A 108.5 . . ?
C7 C8 H8B 108.5 . . ?
C1 C8 H8B 108.5 . . ?
H8A C8 H8B 107.5 . . ?
N1 C9 C10 121.37(14) . . ?
N1 C9 H9 119.3 . . ?
C10 C9 H9 119.3 . . ?
C11 C10 C9 120.02(13) . . ?
C11 C10 H10 120.0 . . ?
C9 C10 H10 120.0 . . ?
C10 C11 C12 119.45(14) . . ?
C10 C11 H11 120.3 . . ?
C12 C11 H11 120.3 . . ?
C13 C12 C11 117.59(13) . . ?
C13 C12 H12 121.2 . . ?
C11 C12 H12 121.2 . . ?
N1 C13 C12 123.61(12) . . ?
N1 C13 C14 108.71(11) . . ?
C12 C13 C14 127.67(13) . . ?
N2 C14 C13 111.63(12) . . ?
N2 C14 H14 124.2 . . ?
C13 C14 H14 124.2 . . ?
C16 C15 C20 121.94(13) . . ?
C16 C15 N2 119.36(12) . . ?
C20 C15 N2 118.59(13) . . ?
C15 C16 C17 118.35(14) . . ?
C15 C16 H16 120.8 . . ?
C17 C16 H16 120.8 . . ?
C18 C17 C16 120.49(15) . . ?
C18 C17 H17 119.8 . . ?
C16 C17 H17 119.8 . . ?
C19 C18 C17 120.18(14) . . ?
C19 C18 H18 119.9 . . ?
C17 C18 H18 119.9 . . ?
C18 C19 C20 120.06(15) . . ?
C18 C19 H19 120.0 . . ?
C20 C19 H19 120.0 . . ?
C15 C20 C19 118.96(15) . . ?
C15 C20 H20 120.5 . . ?
C19 C20 H20 120.5 . . ?
F3 C21 F1 107.63(13) . . ?
F3 C21 F2 107.13(13) . . ?
F1 C21 F2 106.69(12) . . ?
F3 C21 S1 112.03(10) . . ?
F1 C21 S1 111.34(11) . . ?
F2 C21 S1 111.74(11) . . ?
N1 B1 N2 94.36(10) . . ?
N1 B1 C1 115.00(11) . . ?
N2 B1 C1 114.40(11) . . ?
N1 B1 C5 111.61(11) . . ?
N2 B1 C5 114.53(11) . . ?
C1 B1 C5 106.86(11) . . ?

loop_
_geom_bond_atom_site_label_1
_geom_bond_atom_site_label_2
_geom_bond_distance
_geom_bond_site_symmetry_2
_geom_bond_publ_flag
S1 O3 1.4341(12) . ?
S1 O2 1.4421(11) . ?
S1 O1 1.4432(11) . ?
S1 C21 1.8203(15) . ?
F1 C21 1.3377(18) . ?
F2 C21 1.3381(18) . ?
F3 C21 1.3294(17) . ?
N1 C9 1.3517(16) . ?
N1 C13 1.3576(18) . ?
N1 B1 1.6066(18) . ?
N2 C14 1.2877(18) . ?
N2 C15 1.4593(16) . ?
N2 B1 1.6098(17) . ?
C1 C2 1.5447(19) . ?
C1 C8 1.549(2) . ?
C1 B1 1.617(2) . ?
C1 H1 1.0000 . ?
C2 C3 1.538(2) . ?
C2 H2A 0.9900 . ?
C2 H2B 0.9900 . ?
C3 C4 1.544(2) . ?
C3 H3A 0.9900 . ?
C3 H3B 0.9900 . ?
C4 C5 1.5487(19) . ?
C4 H4A 0.9900 . ?
C4 H4B 0.9900 . ?
C5 C6 1.5342(19) . ?
C5 B1 1.624(2) . ?
C5 H5 1.0000 . ?
C6 C7 1.530(2) . ?
C6 H6A 0.9900 . ?
C6 H6B 0.9900 . ?
C7 C8 1.530(2) . ?
C7 H7A 0.9900 . ?
C7 H7B 0.9900 . ?
C8 H8A 0.9900 . ?
C8 H8B 0.9900 . ?
C9 C10 1.382(2) . ?
C9 H9 0.9500 . ?
C10 C11 1.380(2) . ?
C10 H10 0.9500 . ?
C11 C12 1.3904(19) . ?
C11 H11 0.9500 . ?
C12 C13 1.3791(19) . ?
C12 H12 0.9500 . ?
C13 C14 1.4476(17) . ?
C14 H14 0.9500 . ?
C15 C16 1.380(2) . ?
C15 C20 1.385(2) . ?
C16 C17 1.397(2) . ?
C16 H16 0.9500 . ?
C17 C18 1.384(3) . ?
C17 H17 0.9500 . ?
C18 C19 1.384(3) . ?
C18 H18 0.9500 . ?
C19 C20 1.390(2) . ?
C19 H19 0.9500 . ?
C20 H20 0.9500 . ?

loop_
_geom_torsion_atom_site_label_1
_geom_torsion_atom_site_label_2
_geom_torsion_atom_site_label_3
_geom_torsion_atom_site_label_4
_geom_torsion
_geom_torsion_site_symmetry_1
_geom_torsion_site_symmetry_2
_geom_torsion_site_symmetry_3
_geom_torsion_site_symmetry_4
_geom_torsion_publ_flag
C8 C1 C2 C3 -70.28(16) . . . . ?
B1 C1 C2 C3 51.38(17) . . . . ?
C1 C2 C3 C4 -35.4(2) . . . . ?
C2 C3 C4 C5 33.6(2) . . . . ?
C3 C4 C5 C6 74.23(16) . . . . ?
C3 C4 C5 B1 -47.20(17) . . . . ?
C4 C5 C6 C7 -64.89(15) . . . . ?
B1 C5 C6 C7 56.10(15) . . . . ?
C5 C6 C7 C8 -47.71(17) . . . . ?
C6 C7 C8 C1 45.86(18) . . . . ?
C2 C1 C8 C7 68.87(16) . . . . ?
B1 C1 C8 C7 -52.28(16) . . . . ?
C13 N1 C9 C10 -0.8(2) . . . . ?
B1 N1 C9 C10 -178.74(14) . . . . ?
N1 C9 C10 C11 -0.6(2) . . . . ?
C9 C10 C11 C12 0.9(2) . . . . ?
C10 C11 C12 C13 0.1(2) . . . . ?
C9 N1 C13 C12 1.9(2) . . . . ?
B1 N1 C13 C12 -179.84(13) . . . . ?
C9 N1 C13 C14 -178.93(12) . . . . ?
B1 N1 C13 C14 -0.62(14) . . . . ?
C11 C12 C13 N1 -1.5(2) . . . . ?
C11 C12 C13 C14 179.43(13) . . . . ?
C15 N2 C14 C13 -178.22(11) . . . . ?
B1 N2 C14 C13 1.69(16) . . . . ?
N1 C13 C14 N2 -0.68(16) . . . . ?
C12 C13 C14 N2 178.50(14) . . . . ?
C14 N2 C15 C16 -85.96(16) . . . . ?
B1 N2 C15 C16 94.16(17) . . . . ?
C14 N2 C15 C20 90.35(16) . . . . ?
B1 N2 C15 C20 -89.54(17) . . . . ?
C20 C15 C16 C17 2.1(2) . . . . ?
N2 C15 C16 C17 178.25(13) . . . . ?
C15 C16 C17 C18 -1.4(2) . . . . ?
C16 C17 C18 C19 -0.3(2) . . . . ?
C17 C18 C19 C20 1.3(2) . . . . ?
C16 C15 C20 C19 -1.1(2) . . . . ?
N2 C15 C20 C19 -177.28(13) . . . . ?
C18 C19 C20 C15 -0.7(2) . . . . ?
O3 S1 C21 F3 -61.55(13) . . . . ?
O2 S1 C21 F3 59.34(13) . . . . ?
O1 S1 C21 F3 178.28(11) . . . . ?
O3 S1 C21 F1 59.03(12) . . . . ?
O2 S1 C21 F1 179.93(10) . . . . ?
O1 S1 C21 F1 -61.13(12) . . . . ?
O3 S1 C21 F2 178.22(11) . . . . ?
O2 S1 C21 F2 -60.88(12) . . . . ?
O1 S1 C21 F2 58.06(12) . . . . ?
C9 N1 B1 N2 179.41(13) . . . . ?
C13 N1 B1 N2 1.35(13) . . . . ?
C9 N1 B1 C1 -61.08(18) . . . . ?
C13 N1 B1 C1 120.87(12) . . . . ?
C9 N1 B1 C5 60.85(18) . . . . ?
C13 N1 B1 C5 -117.20(12) . . . . ?
C14 N2 B1 N1 -1.80(14) . . . . ?
C15 N2 B1 N1 178.09(12) . . . . ?
C14 N2 B1 C1 -121.80(13) . . . . ?
C15 N2 B1 C1 58.09(18) . . . . ?
C14 N2 B1 C5 114.36(13) . . . . ?
C15 N2 B1 C5 -65.75(17) . . . . ?
C2 C1 B1 N1 60.20(15) . . . . ?
C8 C1 B1 N1 -177.34(11) . . . . ?
C2 C1 B1 N2 167.88(11) . . . . ?
C8 C1 B1 N2 -69.67(14) . . . . ?
C2 C1 B1 C5 -64.26(14) . . . . ?
C8 C1 B1 C5 58.19(14) . . . . ?
C6 C5 B1 N1 172.92(11) . . . . ?
C4 C5 B1 N1 -64.74(14) . . . . ?
C6 C5 B1 N2 67.22(14) . . . . ?
C4 C5 B1 N2 -170.45(11) . . . . ?
C6 C5 B1 C1 -60.57(14) . . . . ?
C4 C5 B1 C1 61.77(14) . . . . ?
